data_7050488
loop_
_publ_author_name
'Cameron Jones'
'Stephen Bruce'
'David E. Hibbs'
'Jon Steed'
'Ryan C. Thomas'
'Thomas C. WIlliams'

_publ_section_title
;
The synthesis and structural characterisation of
2-arsa- and 2-stiba-1,3-dionato complexes of s- and p-block elements
;
_journal_name_full 'New Journal of Chemistry'
_journal_paper_doi 10.1039/b210043f
_journal_year 2003
_chemical_formula_sum 'C26 H40 Li O3 Sb'
_chemical_formula_weight 529.29
_space_group_IT_number 14
_symmetry_cell_setting monoclinic
_symmetry_space_group_name_Hall '-P 2ybc'
_symmetry_space_group_name_H-M 'P 1 21/c 1'
_cell_angle_alpha 90.00
_cell_angle_beta 98.619(3)
_cell_angle_gamma 90.00
_cell_formula_units_Z 4
_cell_length_a 11.7360(5)
_cell_length_b 17.3904(8)
_cell_length_c 12.5818(6)
_cell_measurement_temperature 100(2)
_cell_volume 2538.9(2)
_diffrn_ambient_temperature 100(2)
_exptl_crystal_density_diffrn 0.614
_cod_original_sg_symbol_H-M 'P 21/c'
_cod_database_code 7050488

loop_
_symmetry_equiv_pos_as_xyz
'x, y, z'
'-x, y+1/2, -z+1/2'
'-x, -y, -z'
'x, -y-1/2, z-1/2'

loop_
_atom_site_label
_atom_site_type_symbol
_atom_site_fract_x
_atom_site_fract_y
_atom_site_fract_z
_atom_site_U_iso_or_equiv
_atom_site_adp_type
_atom_site_occupancy
_atom_site_symmetry_multiplicity
_atom_site_calc_flag
_atom_site_refinement_flags
_atom_site_disorder_assembly
_atom_site_disorder_group
Sb1 Sb 0.90573(2) 0.197631(14) 0.64632(2) 0.02267(11) Uani 1 1 d . . .
O1 O 0.8106(2) 0.03425(15) 0.6107(2) 0.0230(6) Uani 1 1 d . A .
O2 O 1.0235(2) 0.07519(14) 0.5307(2) 0.0219(6) Uani 1 1 d . . .
O3 O 0.8108(3) 0.04470(19) 0.3471(3) 0.0462(9) Uani 1 1 d . A .
C1 C 0.8111(3) 0.0919(2) 0.6684(3) 0.0175(7) Uani 1 1 d . . .
C2 C 0.7348(3) 0.0923(2) 0.7579(3) 0.0185(7) Uani 1 1 d . . .
C3 C 0.8053(3) 0.1134(2) 0.8674(3) 0.0230(8) Uani 1 1 d . . .
H3B H 0.8668 0.0748 0.8872 0.028 Uiso 1 1 calc R . .
H3A H 0.8424 0.1642 0.8621 0.028 Uiso 1 1 calc R . .
C4 C 0.7267(3) 0.1164(2) 0.9544(3) 0.0266(9) Uani 1 1 d . . .
H4 H 0.7731 0.1301 1.0251 0.032 Uiso 1 1 calc R . .
C5 C 0.6697(4) 0.0381(3) 0.9632(4) 0.0332(10) Uani 1 1 d . . .
H5B H 0.7296 -0.0014 0.9847 0.040 Uiso 1 1 calc R . .
H5A H 0.6186 0.0402 1.0190 0.040 Uiso 1 1 calc R . .
C6 C 0.5995(4) 0.0163(2) 0.8554(4) 0.0311(9) Uani 1 1 d . . .
H6 H 0.5633 -0.0353 0.8614 0.037 Uiso 1 1 calc R . .
C7 C 0.6779(3) 0.0137(2) 0.7682(3) 0.0256(9) Uani 1 1 d . . .
H7B H 0.7382 -0.0259 0.7868 0.031 Uiso 1 1 calc R . .
H7A H 0.6319 -0.0005 0.6985 0.031 Uiso 1 1 calc R . .
C8 C 0.6398(3) 0.1533(2) 0.7286(3) 0.0213(8) Uani 1 1 d . . .
H8B H 0.6755 0.2043 0.7222 0.026 Uiso 1 1 calc R . .
H8A H 0.5937 0.1404 0.6583 0.026 Uiso 1 1 calc R . .
C9 C 0.5608(3) 0.1562(2) 0.8155(3) 0.0233(8) Uani 1 1 d . . .
H9 H 0.4992 0.1956 0.7956 0.028 Uiso 1 1 calc R . .
C10 C 0.6323(3) 0.1776(2) 0.9232(3) 0.0254(9) Uani 1 1 d . . .
H10B H 0.5818 0.1806 0.9795 0.030 Uiso 1 1 calc R . .
H10A H 0.6684 0.2286 0.9176 0.030 Uiso 1 1 calc R . .
C11 C 0.5052(3) 0.0767(2) 0.8238(4) 0.0306(10) Uani 1 1 d . . .
H11B H 0.4527 0.0782 0.8784 0.037 Uiso 1 1 calc R . .
H11A H 0.4594 0.0628 0.7538 0.037 Uiso 1 1 calc R . .
C12 C 1.0244(3) 0.1454(2) 0.5571(3) 0.0175(7) Uani 1 1 d . . .
C13 C 1.1236(3) 0.1940(2) 0.5253(3) 0.0172(7) Uani 1 1 d . . .
C14 C 1.1252(4) 0.1833(3) 0.4048(3) 0.0340(10) Uani 1 1 d . . .
H14B H 1.0518 0.2020 0.3637 0.041 Uiso 1 1 calc R . .
H14A H 1.1333 0.1281 0.3885 0.041 Uiso 1 1 calc R . .
C15 C 1.2273(4) 0.2289(3) 0.3711(3) 0.0444(13) Uani 1 1 d . . .
H15 H 1.2283 0.2219 0.2923 0.053 Uiso 1 1 calc R . .
C16 C 1.2146(4) 0.3139(3) 0.3954(4) 0.0441(13) Uani 1 1 d . . .
H16B H 1.1416 0.3338 0.3551 0.053 Uiso 1 1 calc R . .
H16A H 1.2791 0.3432 0.3726 0.053 Uiso 1 1 calc R . .
C17 C 1.2147(4) 0.3248(2) 0.5162(4) 0.0327(10) Uani 1 1 d . . .
H17 H 1.2067 0.3806 0.5324 0.039 Uiso 1 1 calc R . .
C18 C 1.1122(3) 0.2796(2) 0.5503(4) 0.0308(10) Uani 1 1 d . . .
H18B H 1.1113 0.2866 0.6283 0.037 Uiso 1 1 calc R . .
H18A H 1.0388 0.2997 0.5111 0.037 Uiso 1 1 calc R . .
C19 C 1.2385(3) 0.1643(2) 0.5875(3) 0.0247(8) Uani 1 1 d . . .
H19B H 1.2384 0.1705 0.6657 0.030 Uiso 1 1 calc R . .
H19A H 1.2472 0.1089 0.5725 0.030 Uiso 1 1 calc R . .
C20 C 1.3396(3) 0.2092(3) 0.5538(4) 0.0321(10) Uani 1 1 d . . .
H20 H 1.4137 0.1896 0.5944 0.039 Uiso 1 1 calc R . .
C21 C 1.3393(4) 0.1980(3) 0.4340(4) 0.0464(13) Uani 1 1 d . . .
H21B H 1.3470 0.1426 0.4183 0.056 Uiso 1 1 calc R . .
H21A H 1.4057 0.2254 0.4116 0.056 Uiso 1 1 calc R . .
C22 C 1.3273(3) 0.2947(3) 0.5763(3) 0.0305(9) Uani 1 1 d . . .
H22B H 1.3295 0.3030 0.6544 0.037 Uiso 1 1 calc R . .
H22A H 1.3925 0.3233 0.5534 0.037 Uiso 1 1 calc R . .
C23 C 0.8390(5) 0.0103(3) 0.2493(4) 0.0463(12) Uani 1 1 d . . .
H23A H 0.7701 0.0131 0.1934 0.056 Uiso 1 1 calc R . .
H23B H 0.8567 -0.0448 0.2633 0.056 Uiso 1 1 calc R . .
C24 C 0.9354(4) 0.0454(3) 0.2070(4) 0.0509(13) Uani 1 1 d . . .
H24A H 0.9170 0.0992 0.1882 0.061 Uiso 1 1 calc R . .
H24B H 0.9499 0.0174 0.1428 0.061 Uiso 1 1 calc R . .
H24C H 1.0043 0.0434 0.2616 0.061 Uiso 1 1 calc R . .
C25 C 0.7549(5) 0.1174(3) 0.3318(5) 0.0633(17) Uani 1 1 d . . .
C26 C 0.6338(12) 0.0971(11) 0.3743(17) 0.095(7) Uani 0.50 1 d P A 1
H26A H 0.5844 0.0677 0.3191 0.114 Uiso 0.50 1 calc PR A 1
H26B H 0.5948 0.1449 0.3892 0.114 Uiso 0.50 1 calc PR A 1
H26C H 0.6495 0.0665 0.4403 0.114 Uiso 0.50 1 calc PR A 1
Li1 Li 0.8870(5) 0.0142(4) 0.4893(5) 0.0235(14) Uani 1 1 d . . .
C26A C 0.6302(12) 0.1112(8) 0.3004(11) 0.051(3) Uani 0.50 1 d P A 2
H26D H 0.6123 0.1057 0.2221 0.061 Uiso 0.50 1 calc PR A 2
H26E H 0.5928 0.1575 0.3230 0.061 Uiso 0.50 1 calc PR A 2
H26F H 0.6017 0.0660 0.3350 0.061 Uiso 0.50 1 calc PR A 2

loop_
_atom_site_aniso_label
_atom_site_aniso_U_11
_atom_site_aniso_U_22
_atom_site_aniso_U_33
_atom_site_aniso_U_23
_atom_site_aniso_U_13
_atom_site_aniso_U_12
Sb1 0.02128(14) 0.01330(13) 0.03599(17) -0.00562(12) 0.01260(10) -0.00108(11)
O1 0.0228(12) 0.0173(13) 0.0309(15) -0.0077(12) 0.0107(11) -0.0047(11)
O2 0.0246(13) 0.0112(12) 0.0323(15) -0.0015(11) 0.0118(11) 0.0007(10)
O3 0.067(2) 0.0326(18) 0.0359(19) 0.0001(15) -0.0028(16) 0.0134(17)
C1 0.0124(15) 0.0156(17) 0.0247(19) 0.0013(16) 0.0038(14) -0.0008(13)
C2 0.0182(16) 0.0129(16) 0.0259(19) -0.0042(16) 0.0082(14) -0.0006(14)
C3 0.0186(17) 0.025(2) 0.026(2) -0.0009(17) 0.0044(15) 0.0063(15)
C4 0.031(2) 0.028(2) 0.021(2) 0.0014(18) 0.0054(16) 0.0071(17)
C5 0.041(2) 0.030(2) 0.033(2) 0.0081(19) 0.020(2) 0.0130(19)
C6 0.035(2) 0.0215(19) 0.042(2) 0.001(2) 0.0229(19) -0.0051(18)
C7 0.0269(19) 0.0168(18) 0.037(2) -0.0032(18) 0.0162(17) -0.0019(15)
C8 0.0162(16) 0.0210(19) 0.026(2) -0.0011(16) 0.0026(15) 0.0012(14)
C9 0.0200(17) 0.0215(19) 0.030(2) -0.0003(17) 0.0082(16) 0.0073(15)
C10 0.0292(19) 0.0211(19) 0.029(2) 0.0001(17) 0.0136(17) 0.0073(16)
C11 0.0232(19) 0.033(2) 0.040(2) -0.002(2) 0.0188(18) -0.0031(17)
C12 0.0173(16) 0.0153(17) 0.0195(18) 0.0015(15) 0.0012(14) 0.0013(14)
C13 0.0178(15) 0.0155(16) 0.0186(17) 0.0026(16) 0.0033(13) -0.0010(14)
C14 0.050(2) 0.035(3) 0.0149(18) 0.0051(19) 0.0000(17) -0.022(2)
C15 0.067(3) 0.054(3) 0.015(2) -0.005(2) 0.017(2) -0.035(3)
C16 0.052(3) 0.043(3) 0.034(2) 0.018(2) -0.005(2) -0.026(2)
C17 0.035(2) 0.0163(19) 0.048(3) 0.0011(19) 0.010(2) -0.0096(17)
C18 0.0252(19) 0.0190(19) 0.049(3) 0.0019(19) 0.0098(19) -0.0059(16)
C19 0.0214(18) 0.030(2) 0.022(2) 0.0077(18) 0.0015(15) -0.0014(16)
C20 0.0169(17) 0.041(3) 0.038(2) 0.007(2) 0.0040(16) -0.0052(17)
C21 0.051(3) 0.045(3) 0.054(3) -0.011(3) 0.040(2) -0.020(2)
C22 0.0261(19) 0.037(2) 0.029(2) 0.000(2) 0.0041(16) -0.0192(19)
C23 0.072(3) 0.043(3) 0.023(2) 0.003(2) 0.007(2) 0.004(3)
C24 0.050(3) 0.052(3) 0.047(3) -0.006(3) -0.004(2) 0.010(3)
C25 0.058(3) 0.047(3) 0.082(4) 0.024(3) 0.004(3) 0.021(3)
C26 0.036(6) 0.082(13) 0.170(19) -0.090(15) 0.023(11) -0.006(7)
Li1 0.025(3) 0.020(3) 0.025(3) 0.000(3) 0.005(3) 0.002(3)
C26A 0.044(6) 0.028(5) 0.076(9) -0.020(7) -0.003(7) -0.008(4)

loop_
_geom_bond_atom_site_label_1
_geom_bond_atom_site_label_2
_geom_bond_distance
_geom_bond_site_symmetry_2
_geom_bond_publ_flag
Sb1 C12 2.119(4) . ?
Sb1 C1 2.187(3) . ?
O1 C1 1.236(4) . ?
O1 Li1 1.916(7) . ?
O2 C12 1.266(4) . ?
O2 Li1 1.914(7) 3_756 ?
O2 Li1 1.926(7) . ?
O3 C25 1.425(6) . ?
O3 C23 1.450(6) . ?
O3 Li1 1.950(7) . ?
C1 C2 1.541(5) . ?
C2 C7 1.534(5) . ?
C2 C3 1.542(5) . ?
C2 C8 1.543(5) . ?
C3 C4 1.536(5) . ?
C4 C5 1.528(6) . ?
C4 C10 1.543(5) . ?
C5 C6 1.525(6) . ?
C6 C11 1.535(6) . ?
C6 C7 1.535(5) . ?
C8 C9 1.537(5) . ?
C9 C10 1.530(6) . ?
C9 C11 1.538(5) . ?
C12 C13 1.539(5) . ?
C13 C18 1.531(5) . ?
C13 C14 1.531(5) . ?
C13 C19 1.543(5) . ?
C14 C15 1.547(6) . ?
C15 C16 1.522(7) . ?
C15 C21 1.527(7) . ?
C16 C17 1.531(6) . ?
C17 C22 1.514(6) . ?
C17 C18 1.550(5) . ?
C19 C20 1.532(5) . ?
C20 C21 1.519(6) . ?
C20 C22 1.526(6) . ?
C23 C24 1.455(7) . ?
C25 C26A 1.462(14) . ?
C25 C26 1.631(16) . ?
Li1 O2 1.914(7) 3_756 ?
Li1 Li1 2.671(12) 3_756 ?
